data_4517761
loop_
_publ_author_name
'Lubomir Smrcok'
'Armel Le Bail'
'Miroslav Boca'
'Aydar Rakhmatullin'

_publ_section_title
;
 Polymorphism of K2ZrF6
;
_journal_name_full 'Crystal Growth & Design'
_journal_page_first 3867
_journal_page_last 3881
_journal_paper_doi 10.1021/acs.cgd.0c00166
_journal_volume 20
_journal_year 2020
_chemical_formula_moiety 'F6 Zr, 2(K)'
_chemical_formula_sum 'F6 K2 Zr'
_chemical_formula_weight 283.42
_chemical_name_common
;
K2ZrF6
;
_space_group_IT_number 63
_space_group_name_Hall '-C 2c 2'
_space_group_name_H-M_alt 'C m c m'
_symmetry_cell_setting orthorhombic
_symmetry_space_group_name_Hall '-C 2c 2'
_symmetry_space_group_name_H-M 'C m c m'
_cell_angle_alpha 90.00000
_cell_angle_beta 90.00000
_cell_angle_gamma 90.00000
_cell_formula_units_Z 16
_cell_length_a 6.37122(8)
_cell_length_b 20.5603(3)
_cell_length_c 19.6642(3)
_cell_measurement_temperature 327
_cell_volume 2575.90(6)
_computing_molecular_graphics DIAMOND
_computing_structure_refinement FULLPROF
_computing_structure_solution ESPOIR
_diffrn_ambient_temperature 327
_diffrn_measurement_device_type synchrotron
_diffrn_radiation_probe x-ray
_diffrn_radiation_type synchrotron
_diffrn_radiation_wavelength 0.82711
_exptl_absorpt_coefficient_mu 4.572
_exptl_crystal_density_diffrn 2.923
_exptl_crystal_density_method 'Not Measured'
_exptl_crystal_F_000 2112
_pd_char_colour white
_pd_instr_location
; 
Diamond Light Source, Didcot, UK
;
_pd_meas_2theta_range_inc 0.004
_pd_meas_2theta_range_max 60.00
_pd_meas_2theta_range_min 2.084
_pd_meas_number_of_points 14480
_pd_proc_2theta_range_inc 0.004
_pd_proc_2theta_range_max 60.0000
_pd_proc_2theta_range_min 2.0999
_pd_proc_ls_pref_orient_corr ' ?'
_pd_proc_ls_prof_R_factor 2.9931
_pd_proc_ls_prof_wR_expected 1.2615
_pd_proc_ls_prof_wR_factor 4.3488
_pd_proc_wavelength 0.827110
_refine_ls_goodness_of_fit_all 3.447
_refine_ls_number_parameters 183
_refine_ls_number_reflns 4085
_refine_ls_number_restraints 0
_refine_ls_R_I_factor 6.0290
_refine_ls_shift/su_max 0.03
_cod_data_source_file K2ZrF6-form-VI-327K.cif
_cod_data_source_block K2ZrF6-form-VI-327K
_cod_depositor_comments
;
The following automatic conversions were performed:

data item '_symmetry_cell_setting' value 'Orthorhombic' was changed
to 'orthorhombic' in accordance with the built-in table derived from
the CIF Core dictionary named 'cif_core.dic' version 2.4.5 last
updated on 2014-11-21.

Automatic conversion script
Id: cif_fix_values 7556 2019-12-06 15:28:31Z antanas 
;
_cod_database_code 4517761
_pd_proc_ls_prof_cr_factor 14.8546
_pd_proc_ls_prof_cwr_factor 13.7194
_pd_proc_ls_prof_cwr_expected 3.9796
_pd_proc_ls_prof_chi2 11.8845
_pd_proc_ls_prof_echi2 12.3535

loop_
_symmetry_equiv_pos_as_xyz
x,y,z
x,-y,-z
-x,y,-z+1/2
-x,-y,z+1/2
-x,-y,-z
-x,y,z
x,-y,z+1/2
x,y,-z+1/2
x+1/2,y+1/2,z
x+1/2,-y+1/2,-z
-x+1/2,y+1/2,-z+1/2
-x+1/2,-y+1/2,z+1/2
-x+1/2,-y+1/2,-z
-x+1/2,y+1/2,z
x+1/2,-y+1/2,z+1/2
x+1/2,y+1/2,-z+1/2

loop_
_atom_site_label
_atom_site_fract_x
_atom_site_fract_y
_atom_site_fract_z
_atom_site_U_iso_or_equiv
_atom_site_occupancy
_atom_site_adp_type
_atom_site_type_symbol
ZR1 0.50000 0.87239(9) 0.03589(10) 0.0255(7) 1.00000 Uiso Zr
ZR2 0.50000 0.30631(12) 0.75000 0.0141(9) 1.00000 Uiso Zr
ZR3 0.50000 0.50675(17) 0.75000 0.0750(15) 1.00000 Uiso Zr
K1 0.00000 0.77150(18) 0.3445(2) 0.0410(16) 1.00000 Uiso K
K2 0.00000 0.18648(20) 0.0543(2) 0.0447(18) 1.00000 Uiso K
K3 0.50000 0.0662(2) 0.3513(2) 0.0671(18) 1.00000 Uiso K
K4 0.00000 0.00000 0.00000 0.121(4) 1.00000 Uiso K
K5 0.50000 0.1141(3) 0.75000 0.086(3) 1.00000 Uiso K
F1 0.3009(11) 0.8246(4) 0.4149(3) 0.128(4) 1.00000 Uiso F
F2 0.2239(9) 0.5888(3) 0.0241(3) 0.063(3) 1.00000 Uiso F
F3 0.2033(7) 0.8255(3) 0.8290(2) 0.027(2) 1.00000 Uiso F
F4 0.3021(13) 0.2214(4) 0.75000 0.050(4) 1.00000 Uiso F
F5 0.00000 0.5580(5) 0.9027(5) 0.088(4) 1.00000 Uiso F
F6 0.50000 0.8054(6) -0.0308(6) 0.142(6) 1.00000 Uiso F
F7 0.775(2) 0.5056(8) 0.75000 0.413(14) 1.00000 Uiso F
F8 0.50000 0.5046(5) 0.6483(7) 0.154(6) 1.00000 Uiso F
F9 0.50000 0.5994(8) 0.75000 0.160(10) 1.00000 Uiso F
F10 0.50000 0.4056(6) 0.75000 0.052(5) 1.00000 Uiso F

loop_
_atom_type_symbol
_atom_type_scat_Cromer_Mann_a1
_atom_type_scat_Cromer_Mann_b1
_atom_type_scat_Cromer_Mann_a2
_atom_type_scat_Cromer_Mann_b2
_atom_type_scat_Cromer_Mann_a3
_atom_type_scat_Cromer_Mann_b3
_atom_type_scat_Cromer_Mann_a4
_atom_type_scat_Cromer_Mann_b4
_atom_type_scat_Cromer_Mann_c
_atom_type_scat_dispersion_real
_atom_type_scat_dispersion_imag
_atom_type_scat_source
F 3.63220 5.27756 3.51057 14.73530 1.26064 0.44226 0.94071 47.34370 0.65340 0.02400 0.01000 International_Tables_for_Crystallography_Vol.C(1991)_Tables_6.1.1.4_and_6.1.1.5
Zr 18.16680 1.21480 10.05620 10.14830 1.01118 21.60540 -2.64790 -0.10276 9.41454 -1.44700 0.74000 International_Tables_for_Crystallography_Vol.C(1991)_Tables_6.1.1.4_and_6.1.1.5
K 7.95780 12.63310 7.49170 0.76740 6.35900 -0.00200 1.19150 31.91280 -4.99780 0.24600 0.33500 International_Tables_for_Crystallography_Vol.C(1991)_Tables_6.1.1.4_and_6.1.1.5

loop_
_geom_angle_atom_site_label_1
_geom_angle_atom_site_label_2
_geom_angle_atom_site_label_3
_geom_angle
_geom_angle_site_symmetry_1
_geom_angle_site_symmetry_3
F1 ZR1 F1 85.2(5) 3_655 8_555
F1 ZR1 F2 91.8(5) 3_655 10_565
F1 ZR1 F2 171.5(6) 3_655 13_565
F1 ZR1 F5 93.9(7) 3_655 10_566
F1 ZR1 F6 88.6(7) 3_655 1_555
F1 ZR1 F2 171.5(6) 8_555 10_565
F1 ZR1 F2 91.8(5) 8_555 13_565
F1 ZR1 F5 93.9(7) 8_555 10_566
F1 ZR1 F6 88.6(7) 8_555 1_555
F2 ZR1 F2 90.1(4) 10_565 13_565
F2 ZR1 F5 94.3(6) 10_565 10_566
F2 ZR1 F6 83.3(6) 10_565 1_555
F2 ZR1 F5 94.3(6) 13_565 10_566
F2 ZR1 F6 83.3(6) 13_565 1_555
F5 ZR1 F6 176.6(11) 10_566 1_555
F3 ZR2 F3 157.9(4) 9_545 11_546
F3 ZR2 F3 77.9(3) 9_545 14_545
F3 ZR2 F3 97.8(3) 9_545 16_546
F3 ZR2 F4 121.5(5) 9_545 1_555
F3 ZR2 F4 77.7(4) 9_545 3_656
F3 ZR2 F10 79.0(5) 9_545 1_555
F3 ZR2 F3 97.8(3) 11_546 14_545
F3 ZR2 F3 77.9(3) 11_546 16_546
F3 ZR2 F4 77.7(4) 11_546 1_555
F3 ZR2 F4 121.5(5) 11_546 3_656
F3 ZR2 F10 79.0(5) 11_546 1_555
F3 ZR2 F3 157.9(4) 14_545 16_546
F3 ZR2 F4 77.7(4) 14_545 1_555
F3 ZR2 F4 121.5(5) 14_545 3_656
F3 ZR2 F10 79.0(5) 14_545 1_555
F3 ZR2 F4 121.5(5) 16_546 1_555
F3 ZR2 F4 77.7(4) 16_546 3_656
F3 ZR2 F10 79.0(5) 16_546 1_555
F4 ZR2 F4 71.7(5) 1_555 3_656
F4 ZR2 F10 144.2(2) 1_555 1_555
F4 ZR2 F10 144.2(2) 3_656 1_555
F7 ZR3 F7 178.5(13) 1_555 3_656
F7 ZR3 F8 89.98(1) 1_555 1_555
F7 ZR3 F8 89.98(1) 1_555 3_656
F7 ZR3 F9 90.8(5) 1_555 1_555
F7 ZR3 F10 89.2(9) 1_555 1_555
F7 ZR3 F8 89.98(1) 3_656 1_555
F7 ZR3 F8 89.98(1) 3_656 3_656
F7 ZR3 F9 90.8(5) 3_656 1_555
F7 ZR3 F10 89.2(9) 3_656 1_555
F8 ZR3 F8 177.5(12) 1_555 3_656
F8 ZR3 F9 91.3(3) 1_555 1_555
F8 ZR3 F10 88.7(3) 1_555 1_555
F8 ZR3 F9 91.3(3) 3_656 1_555
F8 ZR3 F10 88.7(3) 3_656 1_555
F9 ZR3 F10 180.0(13) 1_555 1_555
F1 K1 F1 94.8(4) 1_555 6_555
F1 K1 F3 81.8(3) 1_555 12_564
F1 K1 F3 149.8(4) 1_555 15_464
F1 K1 F4 79.5(3) 1_555 2_566
F1 K1 F4 151.0(4) 1_555 4_564
F1 K1 F6 77.3(4) 1_555 12_565
F1 K1 F9 87.8(4) 1_555 10_466
F1 K1 F3 149.8(4) 6_555 12_564
F1 K1 F3 81.8(3) 6_555 15_464
F1 K1 F4 151.0(4) 6_555 2_566
F1 K1 F4 79.5(3) 6_555 4_564
F1 K1 F6 77.3(4) 6_555 12_565
F1 K1 F9 87.8(4) 6_555 10_466
F3 K1 F3 86.3(3) 12_564 15_464
F3 K1 F4 58.1(3) 12_564 2_566
F3 K1 F4 117.0(4) 12_564 4_564
F3 K1 F6 72.6(4) 12_564 12_565
F3 K1 F9 121.9(6) 12_564 10_466
F3 K1 F4 117.0(4) 15_464 2_566
F3 K1 F4 58.1(3) 15_464 4_564
F3 K1 F6 72.6(4) 15_464 12_565
F3 K1 F9 121.9(6) 15_464 10_466
F4 K1 F4 91.8(4) 2_566 4_564
F4 K1 F6 127.8(5) 2_566 12_565
F4 K1 F9 63.7(4) 2_566 10_466
F4 K1 F6 127.8(5) 4_564 12_565
F4 K1 F9 63.7(4) 4_564 10_466
F6 K1 F9 157.8(7) 12_565 10_466
F1 K2 F1 69.8(3) 4_564 7_564
F1 K2 F1 116.5(4) 4_564 11_545
F1 K2 F1 89.3(3) 4_564 16_445
F1 K2 F2 53.5(2) 4_564 9_445
F1 K2 F2 98.1(3) 4_564 14_545
F1 K2 F3 169.2(3) 4_564 2_566
F1 K2 F3 115.0(3) 4_564 5_566
F1 K2 F6 47.2(2) 4_564 2_465
F1 K2 F6 116.8(3) 4_564 2_565
F1 K2 F6 66.1(4) 4_564 9_445
F1 K2 F1 89.3(3) 7_564 11_545
F1 K2 F1 116.5(4) 7_564 16_445
F1 K2 F2 98.1(3) 7_564 9_445
F1 K2 F2 53.5(2) 7_564 14_545
F1 K2 F3 115.0(3) 7_564 2_566
F1 K2 F3 169.2(3) 7_564 5_566
F1 K2 F6 116.8(3) 7_564 2_465
F1 K2 F6 47.2(2) 7_564 2_565
F1 K2 F6 66.1(4) 7_564 9_445
F1 K2 F1 47.2(3) 11_545 16_445
F1 K2 F2 163.2(4) 11_545 9_445
F1 K2 F2 116.2(4) 11_545 14_545
F1 K2 F3 73.8(3) 11_545 2_566
F1 K2 F3 96.5(3) 11_545 5_566
F1 K2 F6 112.1(3) 11_545 2_465
F1 K2 F6 65.5(3) 11_545 2_565
F1 K2 F6 50.8(4) 11_545 9_445
F1 K2 F2 116.2(4) 16_445 9_445
F1 K2 F2 163.2(4) 16_445 14_545
F1 K2 F3 96.5(3) 16_445 2_566
F1 K2 F3 73.8(3) 16_445 5_566
F1 K2 F6 65.5(3) 16_445 2_465
F1 K2 F6 112.1(3) 16_445 2_565
F1 K2 F6 50.8(4) 16_445 9_445
F2 K2 F2 80.1(3) 9_445 14_545
F2 K2 F3 115.8(3) 9_445 2_566
F2 K2 F3 78.8(3) 9_445 5_566
F2 K2 F6 51.0(2) 9_445 2_465
F2 K2 F6 130.0(3) 9_445 2_565
F2 K2 F6 118.9(5) 9_445 9_445
F2 K2 F3 78.8(3) 14_545 2_566
F2 K2 F3 115.8(3) 14_545 5_566
F2 K2 F6 130.0(3) 14_545 2_465
F2 K2 F6 51.0(2) 14_545 2_565
F2 K2 F6 118.9(5) 14_545 9_445
F3 K2 F3 58.6(2) 2_566 5_566
F3 K2 F6 127.8(3) 2_566 2_465
F3 K2 F6 69.2(3) 2_566 2_565
F3 K2 F6 124.5(5) 2_566 9_445
F3 K2 F6 69.2(3) 5_566 2_465
F3 K2 F6 127.8(3) 5_566 2_565
F3 K2 F6 124.5(5) 5_566 9_445
F6 K2 F6 162.46(5) 2_465 2_565
F6 K2 F6 82.9(4) 2_465 9_445
F6 K2 F6 82.9(4) 2_565 9_445
F2 K3 F2 59.5(2) 11_545 16_545
F2 K3 F3 108.8(3) 11_545 4_664
F2 K3 F3 71.8(3) 11_545 7_564
F2 K3 F5 80.6(4) 11_545 12_554
F2 K3 F7 115.3(4) 11_545 10_456
F2 K3 F7 157.7(5) 11_545 12_654
F2 K3 F3 71.8(3) 16_545 4_664
F2 K3 F3 108.8(3) 16_545 7_564
F2 K3 F5 80.6(4) 16_545 12_554
F2 K3 F7 157.7(5) 16_545 10_456
F2 K3 F7 115.3(4) 16_545 12_654
F3 K3 F3 79.6(2) 4_664 7_564
F3 K3 F5 139.1(5) 4_664 12_554
F3 K3 F7 127.3(6) 4_664 10_456
F3 K3 F7 88.0(5) 4_664 12_654
F3 K3 F5 139.1(5) 7_564 12_554
F3 K3 F7 88.0(5) 7_564 10_456
F3 K3 F7 127.3(6) 7_564 12_654
F5 K3 F7 77.1(4) 12_554 10_456
F5 K3 F7 77.1(4) 12_554 12_654
F7 K3 F7 60.1(5) 10_456 12_654
F2 K4 F2 94.0(3) 9_445 10_455
F2 K4 F2 180.0(4) 9_445 13_555
F2 K4 F2 86.0(3) 9_445 14_545
F2 K4 F8 99.2(5) 9_445 11_545
F2 K4 F8 80.8(5) 9_445 12_554
F2 K4 F2 86.0(3) 10_455 13_555
F2 K4 F2 180.0(4) 10_455 14_545
F2 K4 F8 80.8(5) 10_455 11_545
F2 K4 F8 99.2(5) 10_455 12_554
F2 K4 F2 94.0(3) 13_555 14_545
F2 K4 F8 80.8(5) 13_555 11_545
F2 K4 F8 99.2(5) 13_555 12_554
F2 K4 F8 99.2(5) 14_545 11_545
F2 K4 F8 80.8(5) 14_545 12_554
F8 K4 F8 180.0(9) 11_545 12_554
F4 K5 F4 59.5(4) 1_555 3_656
F4 K5 F5 108.1(5) 1_555 9_545
F4 K5 F5 108.1(5) 1_555 11_546
F4 K5 F7 117.5(8) 1_555 9_445
F4 K5 F7 177.0(9) 1_555 11_646
F4 K5 F9 65.7(4) 1_555 9_445
F4 K5 F9 125.2(5) 1_555 9_545
F4 K5 F5 108.1(5) 3_656 9_545
F4 K5 F5 108.1(5) 3_656 11_546
F4 K5 F7 177.0(9) 3_656 9_445
F4 K5 F7 117.5(8) 3_656 11_646
F4 K5 F9 125.2(5) 3_656 9_445
F4 K5 F9 65.7(4) 3_656 9_545
F5 K5 F5 138.0(5) 9_545 11_546
F5 K5 F7 72.4(5) 9_545 9_445
F5 K5 F7 72.4(5) 9_545 11_646
F5 K5 F9 88.1(3) 9_545 9_445
F5 K5 F9 88.1(3) 9_545 9_545
F5 K5 F7 72.4(5) 11_546 9_445
F5 K5 F7 72.4(5) 11_546 11_646
F5 K5 F9 88.1(3) 11_546 9_445
F5 K5 F9 88.1(3) 11_546 9_545
F7 K5 F7 65.5(7) 9_445 11_646
F7 K5 F9 51.9(5) 9_445 9_445
F7 K5 F9 117.3(6) 9_445 9_545
F7 K5 F9 117.3(6) 11_646 9_445
F7 K5 F9 51.9(5) 11_646 9_545
F9 K5 F9 169.16(4) 9_445 9_545
ZR1 F1 K1 173.0(3) 3_655 1_555
ZR1 F1 K2 90.0(3) 3_655 4_565
ZR1 F1 K2 95.8(3) 3_655 11_555
ZR1 F1 F1 47.4(4) 3_655 6_655
ZR1 F1 F2 46.1(3) 3_655 12_565
ZR1 F1 F4 129.9(3) 3_655 2_566
ZR1 F1 F6 46.1(4) 3_655 3_655
ZR1 F1 F6 128.4(5) 3_655 12_565
K1 F1 K2 89.2(3) 1_555 4_565
K1 F1 K2 91.2(2) 1_555 11_555
K1 F1 F1 137.4(4) 1_555 6_655
K1 F1 F2 129.3(4) 1_555 12_565
K1 F1 F4 51.2(2) 1_555 2_566
K1 F1 F5 131.6(4) 1_555 12_564
K1 F1 F6 138.6(5) 1_555 3_655
K1 F1 F6 55.4(4) 1_555 12_565
K2 F1 K2 90.7(2) 4_565 11_555
K2 F1 F1 124.9(4) 4_565 6_655
K2 F1 F2 51.9(3) 4_565 12_565
K2 F1 F4 140.1(2) 4_565 2_566
K2 F1 F5 113.4(4) 4_565 12_564
K2 F1 F6 63.8(3) 4_565 3_655
K2 F1 F6 51.5(3) 4_565 12_565
K2 F1 F1 66.4(3) 11_555 6_655
K2 F1 F2 116.5(3) 11_555 12_565
K2 F1 F4 86.1(2) 11_555 2_566
K2 F1 F5 128.4(5) 11_555 12_564
K2 F1 F6 60.5(4) 11_555 3_655
K2 F1 F6 58.0(3) 11_555 12_565
F1 F1 F2 93.2(4) 6_655 12_565
F1 F1 F4 89.9(3) 6_655 2_566
F1 F1 F5 62.4(4) 6_655 12_564
F1 F1 F6 61.3(4) 6_655 3_655
F1 F1 F6 123.7(5) 6_655 12_565
F2 F1 F4 156.4(3) 12_565 2_566
F2 F1 F5 62.1(4) 12_565 12_564
F2 F1 F6 57.2(4) 12_565 3_655
F2 F1 F6 102.9(5) 12_565 12_565
F4 F1 F5 99.3(4) 2_566 12_564
F4 F1 F6 141.8(5) 2_566 3_655
F4 F1 F6 94.7(4) 2_566 12_565
F5 F1 F6 89.1(6) 12_564 3_655
F5 F1 F6 164.9(6) 12_564 12_565
F6 F1 F6 83.3(4) 3_655 12_565
ZR1 F2 K2 107.0(2) 10_465 9_555
ZR1 F2 K3 102.2(3) 10_465 11_555
ZR1 F2 K4 130.9(2) 10_465 9_555
ZR1 F2 F3 112.8(3) 10_465 13_566
ZR1 F2 F6 46.5(4) 10_465 10_465
K2 F2 K3 104.7(2) 9_555 11_555
K2 F2 K4 97.0(2) 9_555 9_555
K2 F2 F1 74.7(3) 9_555 12_564
K2 F2 F2 130.0(3) 9_555 6_555
K2 F2 F3 49.5(2) 9_555 13_566
K2 F2 F5 131.8(4) 9_555 1_554
K2 F2 F6 74.2(3) 9_555 10_465
K3 F2 K4 112.4(2) 11_555 9_555
K3 F2 F1 136.9(4) 11_555 12_564
K3 F2 F2 60.2(3) 11_555 6_555
K3 F2 F3 55.2(2) 11_555 13_566
K3 F2 F5 115.4(4) 11_555 1_554
K3 F2 F6 79.6(5) 11_555 10_465
K4 F2 F1 110.4(4) 9_555 12_564
K4 F2 F2 133.0(3) 9_555 6_555
K4 F2 F3 115.3(3) 9_555 13_566
K4 F2 F5 91.7(3) 9_555 1_554
K4 F2 F6 166.9(5) 9_555 10_465
F1 F2 F2 86.8(4) 12_564 6_555
F1 F2 F3 109.2(3) 12_564 13_566
F1 F2 F5 58.0(4) 12_564 1_554
F1 F2 F6 58.4(4) 12_564 10_465
F2 F2 F3 97.8(3) 6_555 13_566
F2 F2 F5 60.0(3) 6_555 1_554
F2 F2 F6 56.8(4) 6_555 10_465
F3 F2 F5 152.9(4) 13_566 1_554
F3 F2 F6 66.5(4) 13_566 10_465
F5 F2 F6 87.4(6) 1_554 10_465
ZR2 F3 K1 112.0(2) 9_455 12_565
ZR2 F3 K2 109.2(2) 9_455 2_566
ZR2 F3 K3 131.2(2) 9_455 4_665
ZR2 F3 F2 145.3(3) 9_455 13_566
ZR2 F3 F3 51.1(2) 9_455 6_555
ZR2 F3 F4 52.7(3) 9_455 11_556
ZR2 F3 F6 161.1(5) 9_455 1_556
ZR2 F3 F10 50.2(4) 9_455 9_455
K1 F3 K2 99.9(2) 12_565 2_566
K1 F3 K3 95.2(2) 12_565 4_665
K1 F3 F2 100.7(3) 12_565 13_566
K1 F3 F3 133.1(3) 12_565 6_555
K1 F3 F3 96.3(2) 12_565 8_556
K1 F3 F4 59.3(3) 12_565 11_556
K1 F3 F6 55.8(3) 12_565 1_556
K1 F3 F10 149.4(4) 12_565 9_455
K2 F3 K3 104.8(2) 2_566 4_665
K2 F3 F2 51.8(2) 2_566 13_566
K2 F3 F3 60.7(2) 2_566 6_555
K2 F3 F3 150.1(3) 2_566 8_556
K2 F3 F4 115.3(3) 2_566 11_556
K2 F3 F6 63.5(2) 2_566 1_556
K2 F3 F10 109.4(3) 2_566 9_455
K3 F3 F2 53.0(2) 4_665 13_566
K3 F3 F3 129.8(3) 4_665 6_555
K3 F3 F3 98.5(2) 4_665 8_556
K3 F3 F4 134.9(4) 4_665 11_556
K3 F3 F6 67.2(3) 4_665 1_556
K3 F3 F10 86.0(3) 4_665 9_455
F2 F3 F3 97.8(3) 13_566 6_555
F2 F3 F3 147.8(3) 13_566 8_556
F2 F3 F4 156.4(4) 13_566 11_556
F2 F3 F6 45.2(3) 13_566 1_556
F2 F3 F10 104.2(3) 13_566 9_455
F3 F3 F3 90.0(2) 6_555 8_556
F3 F3 F4 89.3(4) 6_555 11_556
F3 F3 F6 124.1(3) 6_555 1_556
F3 F3 F10 60.2(3) 6_555 9_455
F3 F3 F4 54.0(3) 8_556 11_556
F3 F3 F6 144.9(5) 8_556 1_556
F3 F3 F10 53.4(3) 8_556 9_455
F4 F3 F6 112.9(5) 11_556 1_556
F4 F3 F10 98.9(5) 11_556 9_455
F6 F3 F10 147.5(5) 1_556 9_455
ZR2 F4 K1 112.1(3) 1_555 2_566
ZR2 F4 K1 112.1(3) 1_555 4_565
ZR2 F4 K5 114.4(4) 1_555 1_555
ZR2 F4 F1 103.2(4) 1_555 2_566
ZR2 F4 F1 103.2(4) 1_555 7_565
ZR2 F4 F3 49.6(3) 1_555 11_546
ZR2 F4 F3 49.6(3) 1_555 14_545
ZR2 F4 F4 54.2(4) 1_555 3_656
ZR2 F4 F9 178.3(7) 1_555 9_445
K1 F4 K1 87.8(3) 2_566 4_565
K1 F4 K5 113.8(3) 2_566 1_555
K1 F4 F1 49.3(2) 2_566 2_566
K1 F4 F1 132.8(3) 2_566 7_565
K1 F4 F3 62.6(3) 2_566 11_546
K1 F4 F3 110.7(3) 2_566 14_545
K1 F4 F4 135.9(4) 2_566 3_656
K1 F4 F9 66.8(4) 2_566 9_445
K1 F4 K5 113.8(3) 4_565 1_555
K1 F4 F1 132.8(3) 4_565 2_566
K1 F4 F1 49.3(2) 4_565 7_565
K1 F4 F3 110.7(3) 4_565 11_546
K1 F4 F3 62.6(3) 4_565 14_545
K1 F4 F4 135.9(4) 4_565 3_656
K1 F4 F9 66.8(4) 4_565 9_445
K5 F4 F1 76.0(3) 1_555 2_566
K5 F4 F1 76.0(3) 1_555 7_565
K5 F4 F3 135.2(4) 1_555 11_546
K5 F4 F3 135.2(4) 1_555 14_545
K5 F4 F4 60.3(4) 1_555 3_656
K5 F4 F9 67.2(4) 1_555 9_445
F1 F4 F1 147.5(3) 2_566 7_565
F1 F4 F3 70.3(3) 2_566 11_546
F1 F4 F3 142.2(4) 2_566 14_545
F1 F4 F4 90.1(4) 2_566 3_656
F1 F4 F9 77.1(4) 2_566 9_445
F1 F4 F3 142.2(4) 7_565 11_546
F1 F4 F3 70.3(3) 7_565 14_545
F1 F4 F4 90.1(4) 7_565 3_656
F1 F4 F9 77.1(4) 7_565 9_445
F3 F4 F3 71.9(3) 11_546 14_545
F3 F4 F4 90.7(4) 11_546 3_656
F3 F4 F9 129.4(7) 11_546 9_445
F3 F4 F4 90.7(4) 14_545 3_656
F3 F4 F9 129.4(7) 14_545 9_445
F4 F4 F9 127.5(6) 3_656 9_445
ZR1 F5 K3 161.4(5) 10_466 12_555
ZR1 F5 K5 109.1(4) 10_466 9_455
ZR1 F5 F7 142.1(5) 10_466 1_455
ZR1 F5 F7 142.1(5) 10_466 3_656
K3 F5 K5 89.4(3) 12_555 9_455
K3 F5 F1 148.4(5) 12_555 12_565
K3 F5 F1 148.4(5) 12_555 15_465
K3 F5 F2 121.0(4) 12_555 1_556
K3 F5 F2 121.0(4) 12_555 6_556
K3 F5 F7 53.0(4) 12_555 1_455
K3 F5 F7 53.0(4) 12_555 3_656
K5 F5 F1 76.4(4) 9_455 12_565
K5 F5 F1 76.4(4) 9_455 15_465
K5 F5 F2 134.6(3) 9_455 1_556
K5 F5 F2 134.6(3) 9_455 6_556
K5 F5 F7 46.3(3) 9_455 1_455
K5 F5 F7 46.3(3) 9_455 3_656
F1 F5 F1 55.2(4) 12_565 15_465
F1 F5 F2 59.9(4) 12_565 1_556
F1 F5 F2 87.9(4) 12_565 6_556
F1 F5 F7 122.5(6) 12_565 1_455
F1 F5 F7 99.0(5) 12_565 3_656
F1 F5 F2 87.9(4) 15_465 1_556
F1 F5 F2 59.9(4) 15_465 6_556
F1 F5 F7 99.0(5) 15_465 1_455
F1 F5 F7 122.5(6) 15_465 3_656
F2 F5 F2 60.0(3) 1_556 6_556
F2 F5 F7 172.7(4) 1_556 1_455
F2 F5 F7 125.6(4) 1_556 3_656
F2 F5 F7 125.6(4) 6_556 1_455
F2 F5 F7 172.7(4) 6_556 3_656
F7 F5 F7 48.4(4) 1_455 3_656
ZR1 F6 K1 166.4(5) 1_555 12_564
ZR1 F6 K2 93.5(4) 1_555 2_565
ZR1 F6 K2 93.5(4) 1_555 2_665
ZR1 F6 K2 102.0(5) 1_555 9_555
ZR1 F6 F1 45.2(5) 1_555 3_655
ZR1 F6 F1 45.2(5) 1_555 8_555
ZR1 F6 F1 140.6(5) 1_555 12_564
ZR1 F6 F1 140.6(5) 1_555 15_564
ZR1 F6 F2 50.2(5) 1_555 10_565
ZR1 F6 F2 50.2(5) 1_555 13_565
ZR1 F6 F3 118.4(5) 1_555 1_554
ZR1 F6 F3 118.4(5) 1_555 6_654
K1 F6 K2 84.7(3) 12_564 2_565
K1 F6 K2 84.7(3) 12_564 2_665
K1 F6 K2 91.6(4) 12_564 9_555
K1 F6 F1 143.8(5) 12_564 3_655
K1 F6 F1 143.8(5) 12_564 8_555
K1 F6 F1 47.3(3) 12_564 12_564
K1 F6 F1 47.3(3) 12_564 15_564
K1 F6 F2 119.7(4) 12_564 10_565
K1 F6 F2 119.7(4) 12_564 13_565
K1 F6 F3 51.6(3) 12_564 1_554
K1 F6 F3 51.6(3) 12_564 6_654
K2 F6 K2 162.46(5) 2_565 2_665
K2 F6 K2 97.1(3) 2_565 9_555
K2 F6 F1 126.3(4) 2_565 3_655
K2 F6 F1 69.0(3) 2_565 8_555
K2 F6 F1 56.5(3) 2_565 12_564
K2 F6 F1 122.9(3) 2_565 15_564
K2 F6 F2 120.3(3) 2_565 10_565
K2 F6 F2 54.7(3) 2_565 13_565
K2 F6 F3 47.28(20) 2_565 1_554
K2 F6 F3 115.5(2) 2_565 6_654
K2 F6 K2 97.1(3) 2_665 9_555
K2 F6 F1 69.0(3) 2_665 3_655
K2 F6 F1 126.3(4) 2_665 8_555
K2 F6 F1 122.9(3) 2_665 12_564
K2 F6 F1 56.5(3) 2_665 15_564
K2 F6 F2 54.7(3) 2_665 10_565
K2 F6 F2 120.3(3) 2_665 13_565
K2 F6 F3 115.5(2) 2_665 1_554
K2 F6 F3 47.28(20) 2_665 6_654
K2 F6 F1 68.6(4) 9_555 3_655
K2 F6 F1 68.6(4) 9_555 8_555
K2 F6 F1 62.4(4) 9_555 12_564
K2 F6 F1 62.4(4) 9_555 15_564
K2 F6 F2 131.3(5) 9_555 10_565
K2 F6 F2 131.3(5) 9_555 13_565
K2 F6 F3 124.3(4) 9_555 1_554
K2 F6 F3 124.3(4) 9_555 6_654
F1 F6 F1 57.5(4) 3_655 8_555
F1 F6 F1 130.5(5) 3_655 12_564
F1 F6 F1 96.7(4) 3_655 15_564
F1 F6 F2 64.4(4) 3_655 10_565
F1 F6 F2 95.4(5) 3_655 13_565
F1 F6 F3 163.5(4) 3_655 1_554
F1 F6 F3 114.8(4) 3_655 6_654
F1 F6 F1 96.7(4) 8_555 12_564
F1 F6 F1 130.5(5) 8_555 15_564
F1 F6 F2 95.4(5) 8_555 10_565
F1 F6 F2 64.4(4) 8_555 13_565
F1 F6 F3 114.8(4) 8_555 1_554
F1 F6 F3 163.5(4) 8_555 6_654
F1 F6 F1 67.3(4) 12_564 15_564
F1 F6 F2 164.7(5) 12_564 10_565
F1 F6 F2 110.9(5) 12_564 13_565
F1 F6 F3 62.0(3) 12_564 1_554
F1 F6 F3 98.8(4) 12_564 6_654
F1 F6 F2 110.9(5) 15_564 10_565
F1 F6 F2 164.7(5) 15_564 13_565
F1 F6 F3 98.8(4) 15_564 1_554
F1 F6 F3 62.0(3) 15_564 6_654
F2 F6 F2 66.4(4) 10_565 13_565
F2 F6 F3 104.3(4) 10_565 1_554
F2 F6 F3 68.4(4) 10_565 6_654
F2 F6 F3 68.4(4) 13_565 1_554
F2 F6 F3 104.3(4) 13_565 6_654
F3 F6 F3 68.3(3) 1_554 6_654
ZR3 F7 K3 120.5(5) 1_555 10_556
ZR3 F7 K3 120.5(5) 1_555 12_655
ZR3 F7 K5 122.0(6) 1_555 9_555
ZR3 F7 F5 113.9(5) 1_555 1_655
ZR3 F7 F5 113.9(5) 1_555 3_656
ZR3 F7 F7 179.2(9) 1_555 3_756
ZR3 F7 F8 48.8(6) 1_555 1_555
ZR3 F7 F8 48.8(6) 1_555 3_656
ZR3 F7 F9 47.0(7) 1_555 1_555
ZR3 F7 F10 50.3(6) 1_555 1_555
K3 F7 K3 88.1(4) 10_556 12_655
K3 F7 K5 99.4(5) 10_556 9_555
K3 F7 F5 123.4(5) 10_556 1_655
K3 F7 F5 49.9(3) 10_556 3_656
K3 F7 F7 60.0(5) 10_556 3_756
K3 F7 F8 78.6(4) 10_556 1_555
K3 F7 F8 148.1(6) 10_556 3_656
K3 F7 F9 135.9(7) 10_556 1_555
K3 F7 F10 86.1(4) 10_556 1_555
K3 F7 K5 99.4(5) 12_655 9_555
K3 F7 F5 49.9(3) 12_655 1_655
K3 F7 F5 123.4(5) 12_655 3_656
K3 F7 F7 60.0(5) 12_655 3_756
K3 F7 F8 148.1(6) 12_655 1_555
K3 F7 F8 78.6(4) 12_655 3_656
K3 F7 F9 135.9(7) 12_655 1_555
K3 F7 F10 86.1(4) 12_655 1_555
K5 F7 F5 61.3(4) 9_555 1_655
K5 F7 F5 61.3(4) 9_555 3_656
K5 F7 F7 57.3(6) 9_555 3_756
K5 F7 F8 111.3(6) 9_555 1_555
K5 F7 F8 111.3(6) 9_555 3_656
K5 F7 F9 75.0(6) 9_555 1_555
K5 F7 F10 172.3(7) 9_555 1_555
F5 F7 F5 118.3(5) 1_655 3_656
F5 F7 F7 65.8(5) 1_655 3_756
F5 F7 F8 156.7(6) 1_655 1_555
F5 F7 F8 68.1(4) 1_655 3_656
F5 F7 F9 92.7(5) 1_655 1_555
F5 F7 F10 120.0(5) 1_655 1_555
F5 F7 F7 65.8(5) 3_656 3_756
F5 F7 F8 68.1(4) 3_656 1_555
F5 F7 F8 156.7(6) 3_656 3_656
F5 F7 F9 92.7(5) 3_656 1_555
F5 F7 F10 120.0(5) 3_656 1_555
F7 F7 F8 131.2(7) 3_756 1_555
F7 F7 F8 131.2(7) 3_756 3_656
F7 F7 F9 132.3(8) 3_756 1_555
F7 F7 F10 130.4(7) 3_756 1_555
F8 F7 F8 97.6(8) 1_555 3_656
F8 F7 F9 64.1(6) 1_555 1_555
F8 F7 F10 64.3(6) 1_555 1_555
F8 F7 F9 64.1(6) 3_656 1_555
F8 F7 F10 64.3(6) 3_656 1_555
F9 F7 F10 97.3(9) 1_555 1_555
ZR3 F8 K4 179.4(5) 1_555 11_555
ZR3 F8 F10 46.8(6) 1_555 1_555
K4 F8 F7 138.8(4) 11_555 1_555
K4 F8 F7 138.8(4) 11_555 3_656
K4 F8 F9 137.6(5) 11_555 1_555
K4 F8 F10 132.6(4) 11_555 1_555
F7 F8 F7 82.4(7) 1_555 3_656
F7 F8 F9 57.0(6) 1_555 1_555
F7 F8 F10 58.6(6) 1_555 1_555
F7 F8 F9 57.0(6) 3_656 1_555
F7 F8 F10 58.6(6) 3_656 1_555
F9 F8 F10 89.8(7) 1_555 1_555
ZR3 F9 K1 145.0(6) 1_555 10_566
ZR3 F9 K1 145.0(6) 1_555 12_565
ZR3 F9 K5 95.4(5) 1_555 9_455
ZR3 F9 K5 95.4(5) 1_555 9_555
ZR3 F9 F4 142.5(7) 1_555 9_555
ZR3 F9 F4 142.5(7) 1_555 11_556
ZR3 F9 F8 45.7(3) 1_555 1_555
ZR3 F9 F8 45.7(3) 1_555 3_656
K1 F9 K1 70.0(4) 10_566 12_565
K1 F9 K5 85.6(3) 10_566 9_455
K1 F9 K5 85.6(3) 10_566 9_555
K1 F9 F4 49.5(4) 10_566 9_555
K1 F9 F4 49.5(4) 10_566 11_556
K1 F9 F7 127.3(7) 10_566 1_555
K1 F9 F7 127.3(7) 10_566 3_656
K1 F9 F8 99.3(5) 10_566 1_555
K1 F9 F8 169.3(6) 10_566 3_656
K1 F9 K5 85.6(3) 12_565 9_455
K1 F9 K5 85.6(3) 12_565 9_555
K1 F9 F4 49.5(4) 12_565 9_555
K1 F9 F4 49.5(4) 12_565 11_556
K1 F9 F7 127.3(7) 12_565 1_555
K1 F9 F7 127.3(7) 12_565 3_656
K1 F9 F8 169.3(6) 12_565 1_555
K1 F9 F8 99.3(5) 12_565 3_656
K5 F9 K5 169.16(4) 9_455 9_555
K5 F9 F4 122.1(4) 9_455 9_555
K5 F9 F4 47.1(3) 9_455 11_556
K5 F9 F7 137.7(7) 9_455 1_555
K5 F9 F7 53.2(5) 9_455 3_656
K5 F9 F8 93.8(4) 9_455 1_555
K5 F9 F8 93.8(4) 9_455 3_656
K5 F9 F4 47.1(3) 9_555 9_555
K5 F9 F4 122.1(4) 9_555 11_556
K5 F9 F7 53.2(5) 9_555 1_555
K5 F9 F7 137.7(7) 9_555 3_656
K5 F9 F8 93.8(4) 9_555 1_555
K5 F9 F8 93.8(4) 9_555 3_656
F4 F9 F4 75.0(5) 9_555 11_556
F4 F9 F7 100.2(8) 9_555 1_555
F4 F9 F7 175.2(9) 9_555 3_656
F4 F9 F8 123.6(6) 9_555 1_555
F4 F9 F8 123.6(6) 9_555 3_656
F4 F9 F7 175.2(9) 11_556 1_555
F4 F9 F7 100.2(8) 11_556 3_656
F4 F9 F8 123.6(6) 11_556 1_555
F4 F9 F8 123.6(6) 11_556 3_656
F7 F9 F7 84.5(8) 1_555 3_656
F7 F9 F8 58.9(6) 1_555 1_555
F7 F9 F8 58.9(6) 1_555 3_656
F7 F9 F8 58.9(6) 3_656 1_555
F7 F9 F8 58.9(6) 3_656 3_656
F8 F9 F8 91.5(8) 1_555 3_656
ZR2 F10 ZR3 180.0(6) 1_555 1_555
ZR2 F10 F3 50.8(4) 1_555 9_545
ZR2 F10 F3 50.8(4) 1_555 11_546
ZR2 F10 F3 50.8(4) 1_555 14_545
ZR2 F10 F3 50.8(4) 1_555 16_546
ZR2 F10 F7 139.6(3) 1_555 1_555
ZR2 F10 F7 139.6(3) 1_555 3_656
ZR2 F10 F8 135.5(3) 1_555 1_555
ZR2 F10 F8 135.5(3) 1_555 3_656
ZR3 F10 F3 129.2(5) 1_555 9_545
ZR3 F10 F3 129.2(5) 1_555 11_546
ZR3 F10 F3 129.2(5) 1_555 14_545
ZR3 F10 F3 129.2(5) 1_555 16_546
F3 F10 F3 101.7(4) 9_545 11_546
F3 F10 F3 59.6(3) 9_545 14_545
F3 F10 F3 73.1(3) 9_545 16_546
F3 F10 F7 99.1(7) 9_545 1_555
F3 F10 F7 143.4(8) 9_545 3_656
F3 F10 F8 150.2(6) 9_545 1_555
F3 F10 F8 91.9(5) 9_545 3_656
F3 F10 F3 73.1(3) 11_546 14_545
F3 F10 F3 59.6(3) 11_546 16_546
F3 F10 F7 143.4(8) 11_546 1_555
F3 F10 F7 99.1(7) 11_546 3_656
F3 F10 F8 91.9(5) 11_546 1_555
F3 F10 F8 150.2(6) 11_546 3_656
F3 F10 F3 101.7(4) 14_545 16_546
F3 F10 F7 143.4(8) 14_545 1_555
F3 F10 F7 99.1(7) 14_545 3_656
F3 F10 F8 150.2(6) 14_545 1_555
F3 F10 F8 91.9(5) 14_545 3_656
F3 F10 F7 99.1(7) 16_546 1_555
F3 F10 F7 143.4(8) 16_546 3_656
F3 F10 F8 91.9(5) 16_546 1_555
F3 F10 F8 150.2(6) 16_546 3_656
F7 F10 F7 80.9(7) 1_555 3_656
F7 F10 F8 57.1(5) 1_555 1_555
F7 F10 F8 57.1(5) 1_555 3_656
F7 F10 F8 57.1(5) 3_656 1_555
F7 F10 F8 57.1(5) 3_656 3_656
F8 F10 F8 89.0(7) 1_555 3_656

loop_
_geom_bond_atom_site_label_1
_geom_bond_atom_site_label_2
_geom_bond_distance
_geom_bond_site_symmetry_2
ZR1 K2 3.842(2) 2_565
ZR1 K2 3.842(2) 2_665
ZR1 K2 3.839(5) 9_555
ZR1 K3 3.843(4) 4_664
ZR1 F1 1.874(7) 3_655
ZR1 F1 1.874(7) 8_555
ZR1 F2 2.016(6) 10_565
ZR1 F2 2.016(6) 13_565
ZR1 F5 1.873(10) 10_566
ZR1 F6 1.902(12) 1_555
ZR2 K2 3.851(4) 10_556
ZR2 K2 3.851(4) 12_555
ZR2 K5 3.952(7) 1_555
ZR2 F3 2.061(4) 9_545
ZR2 F3 2.061(4) 11_546
ZR2 F3 2.061(4) 14_545
ZR2 F3 2.061(4) 16_546
ZR2 F4 2.153(8) 1_555
ZR2 F4 2.153(8) 3_656
ZR2 F10 2.041(13) 1_555
ZR3 K5 3.876(4) 9_455
ZR3 K5 3.876(4) 9_555
ZR3 F7 1.752(13) 1_555
ZR3 F7 1.752(13) 3_656
ZR3 F8 2.000(14) 1_555
ZR3 F8 2.000(14) 3_656
ZR3 F9 1.905(17) 1_555
ZR3 F10 2.080(13) 1_555
K1 K1 3.717(6) 3_555
K1 F1 2.605(7) 1_555
K1 F1 2.605(7) 6_555
K1 F3 2.765(6) 12_564
K1 F3 2.765(6) 15_464
K1 F4 2.679(7) 2_566
K1 F4 2.679(7) 4_564
K1 F6 2.918(13) 12_565
K1 F9 3.240(14) 10_466
K2 ZR1 3.842(2) 2_465
K2 ZR1 3.842(2) 2_565
K2 ZR1 3.839(5) 9_445
K2 ZR2 3.851(4) 10_456
K2 K4 3.980(4) 1_555
K2 F1 3.353(7) 4_564
K2 F1 3.353(7) 7_564
K2 F1 3.169(9) 11_545
K2 F1 3.169(9) 16_445
K2 F2 2.735(7) 9_445
K2 F2 2.735(7) 14_545
K2 F3 2.647(5) 2_566
K2 F3 2.647(5) 5_566
K2 F6 3.2233(19) 2_465
K2 F6 3.2233(19) 2_565
K2 F6 2.963(13) 9_445
K3 ZR1 3.843(4) 4_665
K3 K3 3.984(6) 3_655
K3 F2 2.873(7) 11_545
K3 F2 2.873(7) 16_545
K3 F3 2.954(6) 4_664
K3 F3 2.954(6) 7_564
K3 F5 2.746(11) 12_554
K3 F6 3.513(13) 4_665
K3 F7 2.864(11) 10_456
K3 F7 2.864(11) 12_654
K3 F8 3.502(5) 10_456
K3 F8 3.502(5) 10_556
K3 F10 3.802(3) 10_456
K3 F10 3.802(3) 10_556
K4 K2 3.980(4) 1_555
K4 K2 3.980(4) 2_555
K4 F2 2.579(6) 9_445
K4 F2 2.579(6) 10_455
K4 F2 2.579(6) 13_555
K4 F2 2.579(6) 14_545
K4 F5 3.903(6) 9_444
K4 F5 3.903(6) 9_544
K4 F5 3.903(6) 10_456
K4 F5 3.903(6) 10_556
K4 F8 2.918(14) 11_545
K4 F8 2.918(14) 12_554
K5 ZR2 3.952(7) 1_555
K5 ZR3 3.876(4) 9_445
K5 ZR3 3.876(4) 9_545
K5 F1 3.703(7) 2_566
K5 F1 3.703(7) 4_665
K5 F1 3.703(7) 5_666
K5 F1 3.703(7) 7_565
K5 F4 2.541(10) 1_555
K5 F4 2.541(10) 3_656
K5 F5 3.217(10) 9_545
K5 F5 3.217(10) 11_546
K5 F7 2.652(16) 9_445
K5 F7 2.652(16) 11_646
K5 F9 3.1999(17) 9_445
K5 F9 3.1999(17) 9_545
F1 ZR1 1.874(7) 3_655
F1 K1 2.605(7) 1_555
F1 K2 3.353(7) 4_565
F1 K2 3.169(9) 11_555
F1 K5 3.703(7) 2_566
F1 F1 3.834(10) 6_555
F1 F1 2.537(10) 6_655
F1 F2 2.794(9) 12_565
F1 F2 3.879(9) 15_565
F1 F3 3.518(10) 12_564
F1 F4 3.378(7) 2_566
F1 F5 2.737(12) 12_564
F1 F6 2.638(12) 3_655
F1 F6 3.458(13) 12_565
F2 ZR1 2.016(6) 10_465
F2 K2 2.735(7) 9_555
F2 K3 2.873(7) 11_555
F2 K4 2.579(6) 9_555
F2 F1 2.794(9) 12_564
F2 F1 3.879(9) 15_464
F2 F2 3.773(9) 2_565
F2 F2 2.853(8) 6_555
F2 F2 3.518(8) 6_655
F2 F3 3.415(8) 13_566
F2 F5 2.852(10) 1_554
F2 F5 3.635(11) 2_566
F2 F6 2.605(12) 10_465
F2 F8 3.570(12) 4_664
F3 ZR2 2.061(4) 9_455
F3 K1 2.765(6) 12_565
F3 K2 2.647(5) 2_566
F3 K3 2.954(6) 4_665
F3 F1 3.518(10) 12_565
F3 F2 3.415(8) 13_566
F3 F3 2.591(6) 6_555
F3 F3 3.781(6) 6_655
F3 F3 3.107(6) 8_556
F3 F4 3.678(9) 9_455
F3 F4 2.645(9) 11_556
F3 F6 3.368(11) 1_556
F3 F8 3.929(11) 11_556
F3 F10 2.608(9) 9_455
F4 ZR2 2.153(8) 1_555
F4 K1 2.679(7) 2_566
F4 K1 2.679(7) 4_565
F4 K5 2.541(10) 1_555
F4 F1 3.378(7) 2_566
F4 F1 3.378(7) 7_565
F4 F3 3.678(9) 9_545
F4 F3 2.645(9) 11_546
F4 F3 2.645(9) 14_545
F4 F3 3.678(9) 16_546
F4 F4 3.849(12) 3_556
F4 F4 2.522(12) 3_656
F4 F9 3.162(15) 9_445
F4 F10 3.992(14) 1_555
F5 ZR1 1.873(10) 10_466
F5 K3 2.746(11) 12_555
F5 K4 3.903(6) 9_456
F5 K4 3.903(6) 9_556
F5 K5 3.217(10) 9_455
F5 F1 2.737(12) 12_565
F5 F1 2.737(12) 15_465
F5 F2 2.852(10) 1_556
F5 F2 3.635(11) 2_566
F5 F2 3.635(11) 5_566
F5 F2 2.852(10) 6_556
F5 F6 3.773(16) 10_466
F5 F7 3.497(12) 1_455
F5 F7 3.497(12) 3_656
F5 F8 3.516(7) 3_556
F5 F8 3.516(7) 3_656
F6 ZR1 1.902(12) 1_555
F6 K1 2.918(13) 12_564
F6 K2 3.2233(19) 2_565
F6 K2 3.2233(19) 2_665
F6 K2 2.963(13) 9_555
F6 K3 3.513(13) 4_664
F6 F1 2.638(12) 3_655
F6 F1 2.638(12) 8_555
F6 F1 3.458(13) 12_564
F6 F1 3.458(13) 15_564
F6 F2 2.605(12) 10_565
F6 F2 2.605(12) 13_565
F6 F3 3.368(11) 1_554
F6 F3 3.368(11) 6_654
F6 F5 3.773(16) 10_566
F7 ZR3 1.752(13) 1_555
F7 K3 2.864(11) 10_556
F7 K3 2.864(11) 12_655
F7 K5 2.652(16) 9_555
F7 F5 3.497(12) 1_655
F7 F5 3.497(12) 3_656
F7 F7 3.504(18) 3_656
F7 F7 2.867(18) 3_756
F7 F8 2.659(13) 1_555
F7 F8 2.659(13) 3_656
F7 F9 2.606(19) 1_555
F7 F10 2.701(18) 1_555
F8 ZR3 2.000(14) 1_555
F8 K3 3.502(5) 10_456
F8 K3 3.502(5) 10_556
F8 K4 2.918(14) 11_555
F8 F2 3.570(12) 4_665
F8 F2 3.570(12) 7_565
F8 F3 3.929(11) 11_546
F8 F3 3.929(11) 16_546
F8 F5 3.516(7) 3_556
F8 F5 3.516(7) 3_656
F8 F7 2.659(13) 1_555
F8 F7 2.659(13) 3_656
F8 F8 4.000(19) 3_656
F8 F9 2.793(17) 1_555
F8 F10 2.854(15) 1_555
F9 ZR3 1.905(17) 1_555
F9 K1 3.240(14) 10_566
F9 K1 3.240(14) 12_565
F9 K5 3.1999(17) 9_455
F9 K5 3.1999(17) 9_555
F9 F4 3.162(15) 9_555
F9 F4 3.162(15) 11_556
F9 F7 2.606(19) 1_555
F9 F7 2.606(19) 3_656
F9 F8 2.793(17) 1_555
F9 F8 2.793(17) 3_656
F9 F10 3.98(2) 1_555
F10 ZR2 2.041(13) 1_555
F10 ZR3 2.080(13) 1_555
F10 K3 3.802(3) 10_456
F10 K3 3.802(3) 10_556
F10 K3 3.802(3) 12_555
F10 K3 3.802(3) 12_655
F10 F3 2.608(9) 9_545
F10 F3 2.608(9) 11_546
F10 F3 2.608(9) 14_545
F10 F3 2.608(9) 16_546
F10 F4 3.992(14) 1_555
F10 F4 3.992(14) 3_656
F10 F7 2.701(18) 1_555
F10 F7 2.701(18) 3_656
F10 F8 2.854(15) 1_555
F10 F8 2.854(15) 3_656
F10 F9 3.98(2) 1_555
